data_2007739
loop_
_publ_author_name
D.TranQui
'P. Fresneau'
M.Cussac

_publ_section_title
;
 (<i>Z</i>)-5-(2-Naphthylmethylene)-4-oxo-2-thioxo-1,3-thiazolidine-3-acetic
 Acid Dimethyl Sulfoxide Solvate
;
_journal_issue 10
_journal_name_full 'Acta Crystallographica Section C'
_journal_page_first 1501
_journal_page_last 1503
_journal_paper_doi 10.1107/S0108270198004600
_journal_volume 54
_journal_year 1998
_chemical_formula_iupac 'C16 H11 N O3 S2 , C2 H6 O S'
_chemical_formula_sum 'C18 H17 N O4 S3'
_chemical_formula_weight 407.51
_chemical_name_systematic
;
 ?
;
_space_group_IT_number 2
_symmetry_cell_setting triclinic
_symmetry_space_group_name_Hall '-P 1'
_symmetry_space_group_name_H-M 'P -1'
_audit_creation_method SHELXL
_cell_angle_alpha 81.23(5)
_cell_angle_beta 98.52(5)
_cell_angle_gamma 104.46(5)
_cell_formula_units_Z 2
_cell_length_a 7.320(5)
_cell_length_b 8.307(5)
_cell_length_c 16.399(5)
_cell_measurement_reflns_used 24
_cell_measurement_temperature 293(2)
_cell_measurement_theta_max 20.2
_cell_measurement_theta_min 8.4
_cell_volume 948.0(9)
_computing_cell_refinement SDP
_computing_data_collection 'SDP (B. A. Frenz & Associates, 1979)'
_computing_data_reduction SDP
_computing_molecular_graphics 'Xtal\_GX (Hall & du Boulay, 1995)'
_computing_structure_refinement 'SHELXL93 (Sheldrick, 1993)'
_computing_structure_solution 'SHELXS86 (Sheldrick, 1990)'
_diffrn_ambient_temperature 293(2)
_diffrn_measurement_device 'Enraf-Nonius CAD-4'
_diffrn_measurement_method '2\q/\w scan'
_diffrn_radiation_monochromator graphite
_diffrn_radiation_source 'fine-focus sealed tube'
_diffrn_radiation_type MoK\a
_diffrn_radiation_wavelength 0.71073
_diffrn_reflns_av_R_equivalents 0.047
_diffrn_reflns_av_sigmaI/netI 0.0111
_diffrn_reflns_limit_h_max 7
_diffrn_reflns_limit_h_min -8
_diffrn_reflns_limit_k_max 9
_diffrn_reflns_limit_k_min -8
_diffrn_reflns_limit_l_max 17
_diffrn_reflns_limit_l_min 0
_diffrn_reflns_number 5099
_diffrn_reflns_theta_max 22.97
_diffrn_reflns_theta_min 1.26
_diffrn_standards_decay_% <2
_diffrn_standards_interval_count 100
_diffrn_standards_interval_time '90 min'
_diffrn_standards_number 3
_exptl_absorpt_coefficient_mu 0.414
_exptl_absorpt_correction_type none
_exptl_crystal_colour transparent
_exptl_crystal_density_diffrn 1.428
_exptl_crystal_density_meas ?
_exptl_crystal_description prismatic
_exptl_crystal_F_000 424
_exptl_crystal_size_max 0.12
_exptl_crystal_size_mid 0.10
_exptl_crystal_size_min 0.06
_refine_diff_density_max .248
_refine_diff_density_min -.223
_refine_ls_extinction_method none
_refine_ls_goodness_of_fit_all 0.974
_refine_ls_goodness_of_fit_obs 0.897
_refine_ls_hydrogen_treatment 'H atoms: see text'
_refine_ls_matrix_type full
_refine_ls_number_parameters 241
_refine_ls_number_reflns 2481
_refine_ls_number_restraints 13
_refine_ls_restrained_S_all 1.112
_refine_ls_restrained_S_obs 0.901
_refine_ls_R_factor_all 0.0573
_refine_ls_R_factor_obs 0.0437
_refine_ls_shift/esd_max 0.000
_refine_ls_shift/esd_mean 0.000
_refine_ls_structure_factor_coef Fsqd
_refine_ls_weighting_details 'w = 1/[\s^2^(Fo^2^)+(0.0570P)^2^+1.0892P] where P=(Fo^2^+2Fc^2^)/3'
_refine_ls_weighting_scheme calc
_refine_ls_wR_factor_all 0.1370
_refine_ls_wR_factor_obs 0.1000
_reflns_number_observed 2122
_reflns_number_total 2549
_reflns_observed_criterion >2sigma(I)
_cod_data_source_file mu1359.cif
_cod_data_source_block custo
_cod_depositor_comments
;
The following automatic conversions were performed:
'_symmetry_cell_setting' value 'Triclinic' changed to 'triclinic'
according to '/home/saulius/struct/CIF-dictionaries/cif_core.dic'
dictionary named 'cif_core.dic' version 2.4.1 from 2010-06-29.

Automatic conversion script
Id: cif_fix_enum 1527 2010-12-29 10:47:43Z saulius 

The following automatic conversions were performed:

'_symmetry_cell_setting' value 'Triclinic' changed to 'triclinic'
according to /home/saulius/struct/CIF-dictionaries/cif_core.dic
dictionary named 'cif_core.dic' version 2.4.1 from 2010-06-29.

Automatic conversion script
Id: cif_fix_values 1715 2011-07-08 13:25:40Z adriana 

The following automatic conversions were performed:

'_exptl_crystal_density_meas' value 'none' was changed to '?' - the
value is perceived as not measured.

Automatic conversion script
Id: cif_fix_values 3008 2015-01-20 13:52:24Z robertas 

The following automatic conversions were performed:

'_refine_ls_weighting_scheme' value 'calc w =
1/[\s^2^(Fo^2^)+(0.0570P)^2^+1.0892P] where P=(Fo^2^+2Fc^2^)/3' was
changed to 'calc'. New tag '_refine_ls_weighting_details' was
created. The value of the new tag was set to 'w =
1/[\s^2^(Fo^2^)+(0.0570P)^2^+1.0892P] where P=(Fo^2^+2Fc^2^)/3'.

Automatic conversion script
Id: cif_fix_values 3143 2015-03-26 13:38:13Z robertas 
;
_cod_original_cell_volume 947.9(9)
_cod_database_code 2007739

loop_
_symmetry_equiv_pos_as_xyz
'x, y, z'
'-x, -y, -z'

loop_
_atom_site_aniso_label
_atom_site_aniso_U_11
_atom_site_aniso_U_22
_atom_site_aniso_U_33
_atom_site_aniso_U_12
_atom_site_aniso_U_13
_atom_site_aniso_U_23
S1 0.0758(6) 0.0527(5) 0.0516(5) 0.0190(4) -0.0082(4) -0.0183(4)
S2 0.1300(9) 0.0512(5) 0.0779(7) 0.0298(5) -0.0223(6) -0.0194(5)
O1 0.082(2) 0.0596(13) 0.0468(12) 0.0227(11) -0.0054(11) -0.0218(11)
O2 0.125(2) 0.0533(14) 0.068(2) 0.0167(15) -0.0157(15) -0.0008(12)
O3 0.087(2) 0.119(3) 0.107(2) 0.041(2) 0.018(2) 0.024(2)
N1 0.0588(15) 0.0482(14) 0.0382(13) 0.0144(11) -0.0020(11) -0.0040(11)
C1 0.062(2) 0.055(2) 0.057(2) 0.0128(15) 0.0041(15) -0.018(2)
C2 0.049(2) 0.051(2) 0.038(2) 0.0109(13) 0.0046(12) 0.0009(14)
C3 0.049(2) 0.044(2) 0.040(2) 0.0159(12) -0.0003(12) -0.0134(12)
C4 0.071(2) 0.055(2) 0.056(2) 0.020(2) -0.007(2) -0.009(2)
C5 0.093(3) 0.044(2) 0.047(2) 0.021(2) 0.004(2) 0.0064(14)
C6 0.051(2) 0.046(2) 0.041(2) 0.0145(13) 0.0061(12) -0.0090(13)
C7 0.058(2) 0.063(2) 0.0319(15) 0.0333(15) -0.0049(12) -0.0124(13)
C8 0.095(3) 0.062(2) 0.046(2) 0.038(2) -0.002(2) -0.010(2)
C9 0.081(2) 0.056(2) 0.052(2) 0.023(2) 0.001(2) -0.014(2)
C10 0.053(2) 0.076(2) 0.050(2) 0.030(2) -0.0047(14) -0.019(2)
C11 0.066(2) 0.077(2) 0.033(2) 0.029(2) -0.0049(14) 0.0003(15)
C12 0.062(2) 0.087(3) 0.053(2) 0.038(2) -0.011(2) 0.004(2)
C13 0.059(2) 0.053(2) 0.080(2) 0.024(2) 0.002(2) -0.002(2)
C14 0.069(2) 0.062(2) 0.050(2) 0.034(2) 0.0003(15) 0.0006(15)
C15 0.0312(14) 0.060(2) 0.061(2) 0.0072(12) 0.0139(13) -0.0199(15)
C16 0.050(2) 0.059(2) 0.050(2) 0.0261(14) 0.0006(13) -0.0107(14)
S3 0.1010(8) 0.0784(7) 0.0696(6) 0.0239(6) 0.0070(5) -0.0062(5)
O4 0.071(2) 0.125(2) 0.075(2) 0.021(2) -0.0020(13) -0.012(2)
C17 0.107(3) 0.086(3) 0.064(2) 0.025(2) -0.007(2) -0.002(2)
C18 0.088(3) 0.121(4) 0.096(3) -0.014(3) 0.016(2) -0.044(3)

loop_
_atom_site_label
_atom_site_fract_x
_atom_site_fract_y
_atom_site_fract_z
_atom_site_U_iso_or_equiv
_atom_site_thermal_displace_type
_atom_site_calc_flag
_atom_site_refinement_flags
_atom_site_occupancy
_atom_site_disorder_group
_atom_site_type_symbol
S1 0.68460(12) 0.93961(10) 0.39515(5) 0.0596(3) Uani d D 1 . S
S2 0.6050(2) 1.23100(12) 0.27806(7) 0.0871(4) Uani d . 1 . S
O1 0.5331(3) 0.6438(3) 0.22698(13) 0.0614(6) Uani d . 1 . O
O2 0.6271(4) 1.1524(3) 0.0440(2) 0.0863(8) Uani d . 1 . O
H2 0.686(5) 1.2489(9) 0.0496(10) 0.092(3) Uiso calc R 1 . H
O3 0.8243(4) 1.0388(4) 0.1366(2) 0.1049(10) Uani d . 1 . O
N1 0.5560(3) 0.9183(3) 0.24363(13) 0.0490(6) Uani d D 1 . N
C1 0.6109(5) 1.0365(4) 0.2976(2) 0.0573(8) Uani d D 1 . C
C2 0.5729(4) 0.7562(3) 0.2708(2) 0.0465(7) Uani d D 1 . C
C3 0.6470(4) 0.7425(3) 0.3609(2) 0.0431(6) Uani d D 1 . C
C4 0.4955(5) 0.9698(4) 0.1554(2) 0.0610(8) Uani d D 1 . C
H4A 0.4135(5) 1.0467(4) 0.1517(2) 0.075(7) Uiso calc R 1 . H
H4B 0.4243(5) 0.8723(4) 0.1291(2) 0.075(7) Uiso calc R 1 . H
C5 0.6659(6) 1.0529(4) 0.1113(2) 0.0620(9) Uani d . 1 . C
C6 0.6742(4) 0.5979(3) 0.4024(2) 0.0450(7) Uani d . 1 . C
H6 0.6440(4) 0.5104(3) 0.3699(2) 0.092(3) Uiso calc R 1 . H
C7 0.7409(4) 0.5504(4) 0.4871(2) 0.0478(7) Uani d D 1 . C
C8 0.7922(5) 0.6607(4) 0.5482(2) 0.0646(9) Uani d D 1 . C
H8 0.7849(5) 0.7719(4) 0.5345(2) 0.092(3) Uiso calc R 1 . H
C9 0.8535(5) 0.6034(4) 0.6285(2) 0.0621(9) Uani d D 1 . C
H9 0.8867(5) 0.6781(4) 0.6681(2) 0.092(3) Uiso calc R 1 . H
C10 0.8681(4) 0.4373(4) 0.6532(2) 0.0566(8) Uani d D 1 . C
C11 0.9259(5) 0.3748(4) 0.7345(2) 0.0583(8) Uani d D 1 . C
H11 0.9590(5) 0.4477(4) 0.7748(2) 0.092(3) Uiso calc R 1 . H
C12 0.9362(5) 0.2099(4) 0.7578(2) 0.0667(9) Uani d D 1 . C
H12 0.9738(5) 0.1721(4) 0.8126(2) 0.092(3) Uiso calc R 1 . H
C13 0.8878(4) 0.1008(4) 0.6960(2) 0.0634(9) Uani d D 1 . C
H13 0.8948(4) -0.0106(4) 0.7094(2) 0.092(3) Uiso calc R 1 . H
C14 0.8295(5) 0.1609(4) 0.6148(2) 0.0585(8) Uani d D 1 . C
H14 0.7974(5) 0.0871(4) 0.5748(2) 0.092(3) Uiso calc R 1 . H
C15 0.8170(4) 0.3273(4) 0.5906(2) 0.0492(7) Uani d D 1 . C
C16 0.7542(4) 0.3854(4) 0.5101(2) 0.0508(7) Uani d D 1 . C
H16 0.7198(4) 0.3115(4) 0.4702(2) 0.092(3) Uiso calc R 1 . H
S3 -1.1216(2) -1.24364(13) 0.98958(6) 0.0830(3) Uani d . 1 . S
O4 -0.9284(4) -1.2808(4) 1.0260(2) 0.0920(8) Uani d . 1 . O
C17 -1.1935(6) -1.3540(5) 0.9008(2) 0.0877(12) Uani d . 1 . C
H17A -1.3140(17) -1.336(2) 0.8746(9) 0.092(3) Uiso calc R 1 . H
H17B -1.205(3) -1.4716(6) 0.9177(3) 0.092(3) Uiso calc R 1 . H
H17C -1.1005(17) -1.315(2) 0.8624(7) 0.092(3) Uiso calc R 1 . H
C18 -1.2800(6) -1.3764(6) 1.0570(3) 0.105(2) Uani d . 1 . C
H18A -1.4081(7) -1.372(2) 1.0356(8) 0.092(3) Uiso calc R 1 . H
H18B -1.251(2) -1.3399(19) 1.1112(5) 0.092(3) Uiso calc R 1 . H
H18C -1.267(2) -1.4893(8) 1.0606(12) 0.092(3) Uiso calc R 1 . H

loop_
_atom_type_symbol
_atom_type_description
_atom_type_scat_dispersion_real
_atom_type_scat_dispersion_imag
_atom_type_scat_source
C C .0033 .0016 'International Tables Vol C Tables 4.2.6.8 and 6.1.1.4'
N N .0061 .0033 'International Tables Vol C Tables 4.2.6.8 and 6.1.1.4'
O O .0106 .0060 'International Tables Vol C Tables 4.2.6.8 and 6.1.1.4'
S S .1246 .1234 'International Tables Vol C Tables 4.2.6.8 and 6.1.1.4'
H H .0000 .0000 'International Tables Vol C Tables 4.2.6.8 and 6.1.1.4'

loop_
_geom_angle_atom_site_label_1
_geom_angle_atom_site_label_2
_geom_angle_atom_site_label_3
_geom_angle_site_symmetry_3
_geom_angle
_geom_angle_publ_flag
C1 S1 C3 . 94.03(14) y
C5 O2 H2 . 109.5(2) y
C1 N1 C2 . 119.5(2) y
C1 N1 C4 . 119.2(2) y
C2 N1 C4 . 121.1(2) y
N1 C1 S2 . 127.2(2) y
N1 C1 S1 . 108.4(2) y
S2 C1 S1 . 124.4(2) y
O1 C2 N1 . 124.3(3) y
O1 C2 C3 . 126.2(3) y
N1 C2 C3 . 109.6(2) y
C6 C3 C2 . 121.4(2) y
C6 C3 S1 . 130.1(2) y
C2 C3 S1 . 108.5(2) y
N1 C4 C5 . 109.9(3) y
N1 C4 H4A . 109.7(2) ?
C5 C4 H4A . 109.7(2) ?
N1 C4 H4B . 109.7(2) ?
C5 C4 H4B . 109.7(2) ?
H4A C4 H4B . 108.2 ?
O3 C5 O2 . 122.7(4) y
O3 C5 C4 . 124.1(3) y
O2 C5 C4 . 113.1(3) y
C3 C6 C7 . 132.8(3) y
C3 C6 H6 . 113.6(2) ?
C7 C6 H6 . 113.6(2) ?
C16 C7 C8 . 118.3(3) y
C16 C7 C6 . 117.8(2) y
C8 C7 C6 . 123.8(3) y
C9 C8 C7 . 119.8(3) y
C9 C8 H8 . 120.1(2) ?
C7 C8 H8 . 120.1(2) ?
C8 C9 C10 . 122.9(3) y
C8 C9 H9 . 118.6(2) ?
C10 C9 H9 . 118.6(2) ?
C11 C10 C9 . 124.1(3) y
C11 C10 C15 . 119.1(3) y
C9 C10 C15 . 116.7(3) y
C12 C11 C10 . 123.2(3) y
C12 C11 H11 . 118.4(2) ?
C10 C11 H11 . 118.4(2) ?
C11 C12 C13 . 117.9(3) y
C11 C12 H12 . 121.0(2) ?
C13 C12 H12 . 121.0(2) ?
C14 C13 C12 . 119.6(3) y
C14 C13 H13 . 120.2(2) ?
C12 C13 H13 . 120.2(2) ?
C13 C14 C15 . 122.9(3) y
C13 C14 H14 . 118.5(2) ?
C15 C14 H14 . 118.5(2) ?
C16 C15 C14 . 122.8(3) y
C16 C15 C10 . 120.1(3) y
C14 C15 C10 . 117.1(3) y
C15 C16 C7 . 122.2(3) y
C15 C16 H16 . 118.9(2) ?
C7 C16 H16 . 118.9(2) ?
O4 S3 C17 . 105.0(2) y
O4 S3 C18 . 103.1(2) y
C17 S3 C18 . 98.6(2) y
S3 O4 O2 2_556 122.2(2) ?
S3 C17 H17A . 109.5(2) ?
S3 C17 H17B . 109.47(14) ?
H17A C17 H17B . 109.5 ?
S3 C17 H17C . 109.5(2) ?
H17A C17 H17C . 109.5 ?
H17B C17 H17C . 109.5 ?
S3 C18 H18A . 109.5(2) ?
S3 C18 H18B . 109.47(14) ?
H18A C18 H18B . 109.5 ?
S3 C18 H18C . 109.5(2) ?
H18A C18 H18C . 109.5 ?
H18B C18 H18C . 109.5 ?

loop_
_geom_bond_atom_site_label_1
_geom_bond_atom_site_label_2
_geom_bond_site_symmetry_2
_geom_bond_distance
_geom_bond_publ_flag
S1 C1 . 1.751(3) y
S1 C3 . 1.755(3) y
S2 C1 . 1.609(3) y
O1 C2 . 1.217(3) y
O2 C5 . 1.315(4) y
O2 H2 . 0.82 ?
O3 C5 . 1.200(4) y
N1 C1 . 1.368(3) y
N1 C2 . 1.382(3) y
N1 C4 . 1.480(3) y
C2 C3 . 1.494(4) y
C3 C6 . 1.332(4) y
C4 C5 . 1.496(5) y
C4 H4A . 0.97 ?
C4 H4B . 0.97 ?
C6 C7 . 1.433(4) y
C6 H6 . 0.93 ?
C7 C16 . 1.388(4) y
C7 C8 . 1.407(4) y
C8 C9 . 1.379(4) y
C8 H8 . 0.93 ?
C9 C10 . 1.403(4) y
C9 H9 . 0.93 ?
C10 C11 . 1.399(4) y
C10 C15 . 1.426(4) y
C11 C12 . 1.383(4) y
C11 H11 . 0.93 ?
C12 C13 . 1.409(4) y
C12 H12 . 0.93 ?
C13 C14 . 1.394(4) y
C13 H13 . 0.93 ?
C14 C15 . 1.400(4) y
C14 H14 . 0.93 ?
C15 C16 . 1.387(4) y
C16 H16 . 0.93 ?
S3 O4 . 1.538(3) y
S3 C17 . 1.782(4) y
S3 C18 . 1.775(5) y
O4 O2 2_556 2.554(5) y
C17 H17A . 0.96 ?
C17 H17B . 0.96 ?
C17 H17C . 0.96 ?
C18 H18A . 0.96 ?
C18 H18B . 0.96 ?
C18 H18C . 0.96 ?
